data_1010443
loop_
_publ_author_name
'Miller, J. J.'

_publ_section_title
;
 The Crystal Structure of Caesium Chromate Cs~2~CrO~4~
;
_journal_coden_ASTM ZEKGAX
_journal_issue 1-6
_journal_name_full
;
 Zeitschrift f\"ur Kristallographie - Crystalline Materials
;
_journal_page_first 32
_journal_page_last 37
_journal_paper_doi 10.1524/zkri.1938.99.1.32
_journal_volume 99
_journal_year 1938
_chemical_formula_structural 'Cs2 Cr O4'
_chemical_formula_sum 'Cr Cs2 O4'
_chemical_name_systematic 'Caesium chromate'
_space_group_IT_number 62
_symmetry_cell_setting orthorhombic
_symmetry_Int_Tables_number 62
_symmetry_space_group_name_Hall '-P 2n 2a'
_symmetry_space_group_name_H-M 'P m c n'
_cell_angle_alpha 90
_cell_angle_beta 90
_cell_angle_gamma 90
_cell_formula_units_Z 4
_cell_length_a 6.226
_cell_length_b 11.135
_cell_length_c 8.363
_cell_volume 579.8
_cod_database_code 1010443

loop_
_symmetry_equiv_pos_as_xyz
x,y,z
1/2-x,1/2-y,1/2+z
1/2+x,-y,-z
-x,1/2+y,1/2-z
-x,-y,-z
1/2+x,1/2+y,1/2-z
1/2-x,y,z
x,1/2-y,1/2+z

loop_
_atom_site_label
_atom_site_type_symbol
_atom_site_symmetry_multiplicity
_atom_site_Wyckoff_symbol
_atom_site_fract_x
_atom_site_fract_y
_atom_site_fract_z
_atom_site_occupancy
_atom_site_attached_hydrogens
_atom_site_calc_flag
Cr1 Cr6+ 4 c 0.25 0.083 -0.258 1. 0 d
Cs1 Cs1+ 4 c 0.25 0.083 0.322 1. 0 d
Cs2 Cs1+ 4 c 0.25 -0.3 -0.481 1. 0 d
O1 O2- 4 c 0.25 0.083 -0.067 1. 0 d
O2 O2- 4 c 0.25 -0.053 -0.322 1. 0 d
O3 O2- 8 d 0.039 0.15 -0.322 1. 0 d

loop_
_atom_type_symbol
_atom_type_oxidation_number
Cr6+ 6.000
Cs1+ 1.000
O2- -2.000
